data_7709783
loop_
_publ_author_name
'Karumban, Kalai Selvan'
'Muley, Arabinda'
'Raut, Rajnikant'
'Gupta, Parth'
'Giri, Bishnubasu'
'Kumbhakar, Sadananda'
'Misra, Ashish'
'Maji, Somnath'

_publ_section_title
;
 Mononuclear Co(II) polypyridyl complexes: synthesis, molecular structure,
 DNA binding/cleavage, radical scavenging, docking studies and anticancer
 activities
;
_journal_name_full 'Dalton Transactions'
_journal_paper_doi 10.1039/D1DT04144D
_journal_year 2022
_chemical_formula_moiety 'C28 H25 Cl Co N5, F6 P, 1[CHCl3]'
_chemical_formula_sum 'C28 H25 Cl Co F6 N5 P'
_chemical_formula_weight 670.88
_space_group_crystal_system triclinic
_space_group_IT_number 2
_space_group_name_Hall '-P 1'
_space_group_name_H-M_alt 'P -1'
_atom_sites_solution_hydrogens geom
_atom_sites_solution_primary dual
_audit_creation_date 2022-02-23
_audit_creation_method
;
Olex2 1.5
(compiled 2021.12.09 svn.r5202d8cf for OlexSys, GUI svn.r6439)
;
_audit_update_record
;
2022-02-23 deposited with the CCDC.	2022-03-18 downloaded from the CCDC.
;
_cell_angle_alpha 113.007(4)
_cell_angle_beta 96.280(4)
_cell_angle_gamma 92.907(4)
_cell_formula_units_Z 2
_cell_length_a 9.2731(4)
_cell_length_b 12.8142(6)
_cell_length_c 15.5282(7)
_cell_measurement_reflns_used 5043
_cell_measurement_temperature 273
_cell_measurement_theta_max 27.2970
_cell_measurement_theta_min 2.6570
_cell_volume 1679.38(14)
_computing_cell_refinement 'CrysAlisPro 1.171.39.46e (Rigaku OD, 2018)'
_computing_data_collection 'CrysAlisPro 1.171.39.46e (Rigaku OD, 2018)'
_computing_data_reduction 'CrysAlisPro 1.171.39.46e (Rigaku OD, 2018)'
_computing_molecular_graphics 'Olex2 1.5 (Dolomanov et al., 2009)'
_computing_publication_material 'Olex2 1.5 (Dolomanov et al., 2009)'
_computing_structure_refinement 'SHELXL 2018/3 (Sheldrick, 2015)'
_computing_structure_solution 'SHELXT 2018/2 (Sheldrick, 2018)'
_diffrn_ambient_temperature 273
_diffrn_detector 'CCD plate'
_diffrn_detector_area_resol_mean 16.1293
_diffrn_detector_type Eos
_diffrn_measured_fraction_theta_full 0.999
_diffrn_measured_fraction_theta_max 0.842
_diffrn_measurement_details
;
List of Runs (angles in degrees, time in seconds):

  # Type    Start    End  Width  t~exp~   \w     \q     \k     \f   Frames
#--------------------------------------------------------------------------
  1  \w    -30.00  16.00   1.00   14.40    --  -18.08 -89.00  67.00   46
  2  \w    -52.00 -19.00   1.00   14.40    --  -18.08  89.00-176.00   33
  3  \w     63.00  92.00   1.00   14.40    --   19.64 178.00 -30.00   29
  4  \w    -51.00  -9.00   1.00   14.40    --   19.64 -19.00 -60.00   42
  5  \w      7.00  60.00   1.00   14.40    --   19.64 -99.00 -30.00   53
  6  \w     60.00  86.00   1.00   14.40    --   19.64 178.00 120.00   26
  7  \w    -53.00  93.00   1.00   14.40    --   19.64   0.00 150.00  146
;
_diffrn_measurement_device 'four-circle diffractometer'
_diffrn_measurement_device_type 'SuperNova, Dual, Cu at home/near, Eos'
_diffrn_measurement_method '\w scans'
_diffrn_orient_matrix_type 'CrysAlisPro convention (1999,Acta A55,543-557)'
_diffrn_orient_matrix_UB_11 -0.0677702000
_diffrn_orient_matrix_UB_12 -0.0008088000
_diffrn_orient_matrix_UB_13 -0.0264338000
_diffrn_orient_matrix_UB_21 -0.0137061000
_diffrn_orient_matrix_UB_22 0.0510544000
_diffrn_orient_matrix_UB_23 0.0368316000
_diffrn_orient_matrix_UB_31 0.0346902000
_diffrn_orient_matrix_UB_32 0.0323623000
_diffrn_orient_matrix_UB_33 -0.0213786000
_diffrn_radiation_monochromator mirror
_diffrn_radiation_probe x-ray
_diffrn_radiation_type 'Mo K\a'
_diffrn_radiation_wavelength 0.71073
_diffrn_reflns_av_R_equivalents 0.0218
_diffrn_reflns_av_unetI/netI 0.0426
_diffrn_reflns_Laue_measured_fraction_full 0.999
_diffrn_reflns_Laue_measured_fraction_max 0.842
_diffrn_reflns_limit_h_max 12
_diffrn_reflns_limit_h_min -9
_diffrn_reflns_limit_k_max 17
_diffrn_reflns_limit_k_min -16
_diffrn_reflns_limit_l_max 19
_diffrn_reflns_limit_l_min -20
_diffrn_reflns_number 12698
_diffrn_reflns_point_group_measured_fraction_full 0.999
_diffrn_reflns_point_group_measured_fraction_max 0.842
_diffrn_reflns_theta_full 25.242
_diffrn_reflns_theta_max 29.171
_diffrn_reflns_theta_min 2.221
_diffrn_source 'micro-focus sealed X-ray tube'
_diffrn_source_type 'SuperNova (Mo) X-ray Source'
_exptl_absorpt_coefficient_mu 0.696
_exptl_absorpt_correction_T_max 1.00000
_exptl_absorpt_correction_T_min 0.91850
_exptl_absorpt_correction_type multi-scan
_exptl_absorpt_process_details
;
CrysAlisPro 1.171.39.46e (Rigaku Oxford Diffraction, 2018)
Empirical absorption correction using spherical harmonics,
 implemented in SCALE3 ABSPACK scaling algorithm.
;
_exptl_crystal_colour 'clear pinkish pink'
_exptl_crystal_colour_lustre clear
_exptl_crystal_colour_modifier pinkish
_exptl_crystal_colour_primary pink
_exptl_crystal_density_diffrn 1.327
_exptl_crystal_description prism
_exptl_crystal_F_000 682
_exptl_crystal_preparation 273
_exptl_crystal_recrystallization_method 273
_exptl_crystal_size_max 0.4
_exptl_crystal_size_mid 0.35
_exptl_crystal_size_min 0.2
_refine_diff_density_max 0.307
_refine_diff_density_min -0.256
_refine_diff_density_rms 0.046
_refine_ls_extinction_method none
_refine_ls_goodness_of_fit_ref 1.031
_refine_ls_hydrogen_treatment constr
_refine_ls_matrix_type full
_refine_ls_number_parameters 379
_refine_ls_number_reflns 7643
_refine_ls_number_restraints 0
_refine_ls_restrained_S_all 1.031
_refine_ls_R_factor_all 0.0581
_refine_ls_R_factor_gt 0.0419
_refine_ls_shift/su_max 0.001
_refine_ls_shift/su_mean 0.000
_refine_ls_structure_factor_coef Fsqd
_refine_ls_weighting_details 'w=1/[\s^2^(Fo^2^)+(0.0411P)^2^+0.3075P] where P=(Fo^2^+2Fc^2^)/3'
_refine_ls_weighting_scheme calc
_refine_ls_wR_factor_gt 0.0964
_refine_ls_wR_factor_ref 0.1059
_reflns_Friedel_coverage 0.000
_reflns_number_gt 5745
_reflns_number_total 7643
_reflns_threshold_expression 'I > 2\s(I)'
_cod_data_source_file d1dt04144d2.cif
_cod_data_source_block exp_9723
_cod_database_code 7709783
_shelx_shelxl_version_number 2018/3
_chemical_oxdiff_formula 'C28 H25 Cl Co N5, F6P, 1[CHCl3]'
_shelx_space_group_comment
;
The symmetry employed for this shelxl refinement is uniquely defined
by the following loop, which should always be used as a source of
symmetry information in preference to the above space-group names.
They are only intended as comments.
;
_shelx_estimated_absorpt_t_max 0.873
_shelx_estimated_absorpt_t_min 0.768
_olex2_refinement_description
;
1. Fixed Uiso
 At 1.2 times of:
  All C(H) groups, All C(H,H) groups
2.a Secondary CH2 refined with riding coordinates:
 C6(H6A,H6B), C13(H13A,H13B)
2.b Aromatic/amide H refined with riding coordinates:
 C28(H28), C18(H18), C1(H1), C12(H12), C4(H4), C19(H19), C15(H15), C20(H20),
 C8(H8), C27(H27), C17(H17), C25(H25), C10(H10), C22(H22), C2(H2), C16(H16),
 C3(H3), C11(H11), C9(H9), C26(H26), C21(H21)
;
_smtbx_masks_void_probe_radius 1.2
_smtbx_masks_void_truncation_radius 1.2
_olex2_date_sample_data_collection 2019-04-19
_olex2_submission_special_instructions 'No special instructions were received'
_oxdiff_exptl_absorpt_empirical_details
;
Empirical correction (ABSPACK) includes:
- Absorption correction using spherical harmonics
- Frame scaling
;
_oxdiff_exptl_absorpt_empirical_full_max 1.124
_oxdiff_exptl_absorpt_empirical_full_min 0.889

loop_
_space_group_symop_operation_xyz
'x, y, z'
'-x, -y, -z'

loop_
_atom_site_label
_atom_site_type_symbol
_atom_site_fract_x
_atom_site_fract_y
_atom_site_fract_z
_atom_site_U_iso_or_equiv
_atom_site_adp_type
_atom_site_occupancy
_atom_site_site_symmetry_order
_atom_site_calc_flag
_atom_site_refinement_flags_posn
_atom_site_refinement_flags_adp
_atom_site_refinement_flags_occupancy
_atom_site_disorder_assembly
_atom_site_disorder_group
Co1 Co 0.16108(3) 0.84797(2) 0.80348(2) 0.03931(9) Uani 1 1 d . . . . .
Cl1 Cl 0.25771(7) 1.01212(5) 0.93797(4) 0.05595(17) Uani 1 1 d . . . . .
P1 P 0.68552(7) 0.28273(6) 0.63587(5) 0.05313(17) Uani 1 1 d . . . . .
N2 N 0.09290(19) 0.66533(15) 0.67933(12) 0.0390(4) Uani 1 1 d . . . . .
N3 N 0.3529(2) 0.76051(15) 0.79703(13) 0.0421(4) Uani 1 1 d . . . . .
F3 F 0.6343(2) 0.27310(16) 0.53285(12) 0.0863(5) Uani 1 1 d . . . . .
F4 F 0.5433(2) 0.34091(17) 0.66956(13) 0.0919(6) Uani 1 1 d . . . . .
N4 N -0.0368(2) 0.92166(16) 0.78393(13) 0.0444(4) Uani 1 1 d . . . . .
N1 N 0.0670(2) 0.75223(15) 0.87188(13) 0.0438(4) Uani 1 1 d . . . . .
F6 F 0.6047(2) 0.16330(15) 0.61317(15) 0.1013(7) Uani 1 1 d . . . . .
N5 N 0.2041(2) 0.92234(16) 0.70712(13) 0.0443(4) Uani 1 1 d . . . . .
F1 F 0.7393(2) 0.2931(2) 0.73899(14) 0.1088(7) Uani 1 1 d . . . . .
F2 F 0.8257(2) 0.2230(2) 0.60101(17) 0.1128(8) Uani 1 1 d . . . . .
F5 F 0.7667(3) 0.40329(17) 0.65946(17) 0.1200(8) Uani 1 1 d . . . . .
C7 C -0.0252(2) 0.67269(18) 0.61478(15) 0.0431(5) Uani 1 1 d . . . . .
C5 C 0.0253(2) 0.64097(18) 0.82350(15) 0.0402(5) Uani 1 1 d . . . . .
C6 C 0.0585(3) 0.58534(18) 0.72389(15) 0.0439(5) Uani 1 1 d . . . . .
H6A H 0.140616 0.541328 0.723737 0.053 Uiso 1 1 calc R U . . .
H6B H -0.024783 0.532527 0.685471 0.053 Uiso 1 1 calc R U . . .
C23 C -0.0359(3) 0.9785(2) 0.72736(16) 0.0476(5) Uani 1 1 d . . . . .
C14 C 0.3555(2) 0.66425(18) 0.71979(16) 0.0423(5) Uani 1 1 d . . . . .
C13 C 0.2333(2) 0.6404(2) 0.64060(15) 0.0446(5) Uani 1 1 d . . . . .
H13A H 0.252560 0.687450 0.606241 0.053 Uiso 1 1 calc R U . . .
H13B H 0.226730 0.561155 0.597020 0.053 Uiso 1 1 calc R U . . .
C28 C 0.3311(3) 0.9246(2) 0.67422(17) 0.0533(6) Uani 1 1 d . . . . .
H28 H 0.405374 0.887619 0.691609 0.064 Uiso 1 1 calc R U . . .
C18 C 0.4611(3) 0.7877(2) 0.86919(17) 0.0495(6) Uani 1 1 d . . . . .
H18 H 0.460522 0.854525 0.922438 0.059 Uiso 1 1 calc R U . . .
C24 C 0.0983(3) 0.97775(19) 0.68359(16) 0.0479(6) Uani 1 1 d . . . . .
C1 C 0.0449(3) 0.8007(2) 0.96286(17) 0.0562(6) Uani 1 1 d . . . . .
H1 H 0.073527 0.878092 0.996542 0.067 Uiso 1 1 calc R U . . .
C12 C -0.0040(3) 0.6894(2) 0.53404(17) 0.0553(6) Uani 1 1 d . . . . .
H12 H 0.089124 0.689864 0.517215 0.066 Uiso 1 1 calc R U . . .
C4 C -0.0398(3) 0.5767(2) 0.86509(18) 0.0552(6) Uani 1 1 d . . . . .
H4 H -0.068678 0.499490 0.830494 0.066 Uiso 1 1 calc R U . . .
C19 C -0.1530(3) 0.9239(2) 0.82826(18) 0.0528(6) Uani 1 1 d . . . . .
H19 H -0.154196 0.883907 0.866962 0.063 Uiso 1 1 calc R U . . .
C15 C 0.4641(3) 0.5931(2) 0.71389(19) 0.0546(6) Uani 1 1 d . . . . .
H15 H 0.463200 0.526723 0.660058 0.066 Uiso 1 1 calc R U . . .
C20 C -0.2708(3) 0.9818(2) 0.8199(2) 0.0632(7) Uani 1 1 d . . . . .
H20 H -0.349249 0.981610 0.852365 0.076 Uiso 1 1 calc R U . . .
C8 C -0.1663(3) 0.6698(2) 0.63586(19) 0.0609(7) Uani 1 1 d . . . . .
H8 H -0.184044 0.656868 0.688837 0.073 Uiso 1 1 calc R U . . .
C27 C 0.3569(3) 0.9791(2) 0.61592(19) 0.0627(7) Uani 1 1 d . . . . .
H27 H 0.446815 0.979324 0.594631 0.075 Uiso 1 1 calc R U . . .
C17 C 0.5725(3) 0.7210(2) 0.8677(2) 0.0588(7) Uani 1 1 d . . . . .
H17 H 0.646007 0.742267 0.918912 0.071 Uiso 1 1 calc R U . . .
C25 C 0.1168(3) 1.0324(2) 0.6237(2) 0.0673(8) Uani 1 1 d . . . . .
H25 H 0.041489 1.068521 0.606312 0.081 Uiso 1 1 calc R U . . .
C10 C -0.2582(3) 0.7037(3) 0.5005(2) 0.0737(8) Uani 1 1 d . . . . .
H10 H -0.335660 0.714658 0.462524 0.088 Uiso 1 1 calc R U . . .
C22 C -0.1510(3) 1.0376(3) 0.7158(2) 0.0700(8) Uani 1 1 d . . . . .
H22 H -0.149111 1.076349 0.676165 0.084 Uiso 1 1 calc R U . . .
C2 C -0.0174(3) 0.7415(3) 1.00767(19) 0.0670(8) Uani 1 1 d . . . . .
H2 H -0.029930 0.777460 1.070840 0.080 Uiso 1 1 calc R U . . .
C16 C 0.5740(3) 0.6220(2) 0.7891(2) 0.0622(7) Uani 1 1 d . . . . .
H16 H 0.648116 0.575146 0.786680 0.075 Uiso 1 1 calc R U . . .
C3 C -0.0615(3) 0.6277(3) 0.9578(2) 0.0689(8) Uani 1 1 d . . . . .
H3 H -0.105580 0.585541 0.986596 0.083 Uiso 1 1 calc R U . . .
C11 C -0.1197(3) 0.7052(3) 0.4784(2) 0.0712(8) Uani 1 1 d . . . . .
H11 H -0.103235 0.717149 0.424806 0.085 Uiso 1 1 calc R U . . .
C9 C -0.2808(3) 0.6859(3) 0.5794(2) 0.0743(8) Uani 1 1 d . . . . .
H9 H -0.374616 0.684659 0.595158 0.089 Uiso 1 1 calc R U . . .
C26 C 0.2486(4) 1.0324(3) 0.5902(2) 0.0751(9) Uani 1 1 d . . . . .
H26 H 0.262964 1.068908 0.550092 0.090 Uiso 1 1 calc R U . . .
C21 C -0.2690(3) 1.0394(3) 0.7626(2) 0.0763(9) Uani 1 1 d . . . . .
H21 H -0.346788 1.079642 0.755297 0.092 Uiso 1 1 calc R U . . .

loop_
_atom_site_aniso_label
_atom_site_aniso_U_11
_atom_site_aniso_U_22
_atom_site_aniso_U_33
_atom_site_aniso_U_23
_atom_site_aniso_U_13
_atom_site_aniso_U_12
Co1 0.04363(18) 0.03433(16) 0.04054(17) 0.01553(13) 0.00592(13) 0.00420(13)
Cl1 0.0694(4) 0.0390(3) 0.0488(3) 0.0082(3) 0.0026(3) 0.0017(3)
P1 0.0479(4) 0.0464(4) 0.0671(4) 0.0259(3) 0.0057(3) 0.0008(3)
N2 0.0388(10) 0.0385(10) 0.0382(9) 0.0141(8) 0.0065(7) -0.0013(8)
N3 0.0405(10) 0.0378(10) 0.0459(10) 0.0151(9) 0.0038(8) 0.0020(8)
F3 0.1021(14) 0.0954(13) 0.0686(11) 0.0392(10) 0.0120(10) 0.0212(11)
F4 0.0848(13) 0.1049(15) 0.0941(13) 0.0402(12) 0.0298(10) 0.0414(11)
N4 0.0448(11) 0.0415(10) 0.0494(11) 0.0213(9) 0.0041(9) 0.0050(9)
N1 0.0515(11) 0.0388(10) 0.0426(10) 0.0175(9) 0.0074(8) 0.0053(9)
F6 0.1153(16) 0.0614(11) 0.1290(16) 0.0407(11) 0.0265(13) -0.0182(11)
N5 0.0497(11) 0.0395(10) 0.0450(10) 0.0184(9) 0.0071(9) 0.0022(9)
F1 0.1208(17) 0.1285(18) 0.0795(13) 0.0511(13) -0.0138(12) 0.0153(14)
F2 0.0751(13) 0.151(2) 0.154(2) 0.0919(18) 0.0512(13) 0.0532(13)
F5 0.1257(18) 0.0750(13) 0.1456(19) 0.0424(13) -0.0064(15) -0.0422(13)
C7 0.0452(13) 0.0370(12) 0.0399(12) 0.0104(10) -0.0013(10) -0.0030(10)
C5 0.0377(11) 0.0394(12) 0.0454(12) 0.0196(10) 0.0037(9) 0.0052(9)
C6 0.0509(13) 0.0350(11) 0.0460(12) 0.0168(10) 0.0068(10) 0.0006(10)
C23 0.0515(14) 0.0413(12) 0.0507(13) 0.0208(11) 0.0005(11) 0.0044(11)
C14 0.0429(12) 0.0367(12) 0.0468(12) 0.0154(10) 0.0094(10) 0.0020(10)
C13 0.0464(13) 0.0411(12) 0.0429(12) 0.0123(10) 0.0100(10) 0.0036(10)
C28 0.0590(16) 0.0454(14) 0.0539(14) 0.0176(12) 0.0126(12) -0.0010(12)
C18 0.0471(14) 0.0438(13) 0.0506(13) 0.0134(11) 0.0005(11) 0.0020(11)
C24 0.0585(15) 0.0378(12) 0.0457(13) 0.0179(11) -0.0007(11) -0.0037(11)
C1 0.0714(17) 0.0500(14) 0.0465(14) 0.0167(12) 0.0148(12) 0.0069(13)
C12 0.0537(15) 0.0653(17) 0.0503(14) 0.0291(13) 0.0007(11) 0.0014(13)
C4 0.0622(16) 0.0506(14) 0.0590(15) 0.0285(13) 0.0114(12) -0.0015(12)
C19 0.0507(15) 0.0557(15) 0.0581(15) 0.0277(13) 0.0112(12) 0.0097(12)
C15 0.0497(14) 0.0441(13) 0.0652(16) 0.0150(12) 0.0116(12) 0.0115(11)
C20 0.0474(15) 0.0677(18) 0.0763(18) 0.0295(16) 0.0100(13) 0.0110(13)
C8 0.0473(15) 0.0787(19) 0.0559(15) 0.0284(14) 0.0017(12) -0.0001(14)
C27 0.0742(19) 0.0555(16) 0.0597(16) 0.0226(14) 0.0224(14) -0.0063(14)
C17 0.0456(14) 0.0589(16) 0.0691(17) 0.0260(14) -0.0049(12) 0.0035(12)
C25 0.082(2) 0.0657(18) 0.0685(18) 0.0432(16) 0.0066(15) 0.0058(16)
C10 0.0626(19) 0.077(2) 0.078(2) 0.0366(17) -0.0201(15) 0.0011(16)
C22 0.0670(19) 0.075(2) 0.085(2) 0.0518(18) 0.0032(16) 0.0149(16)
C2 0.086(2) 0.0715(19) 0.0506(15) 0.0281(15) 0.0226(14) 0.0089(16)
C16 0.0475(15) 0.0554(16) 0.083(2) 0.0268(15) 0.0060(14) 0.0155(12)
C3 0.084(2) 0.072(2) 0.0668(18) 0.0414(16) 0.0255(15) 0.0050(16)
C11 0.076(2) 0.080(2) 0.0622(17) 0.0394(16) -0.0097(15) -0.0030(17)
C9 0.0463(16) 0.090(2) 0.082(2) 0.0326(19) 0.0003(14) 0.0024(15)
C26 0.099(2) 0.071(2) 0.0692(19) 0.0427(17) 0.0178(17) -0.0035(18)
C21 0.0566(18) 0.083(2) 0.102(2) 0.051(2) 0.0046(17) 0.0198(16)

loop_
_atom_type_symbol
_atom_type_description
_atom_type_scat_dispersion_real
_atom_type_scat_dispersion_imag
_atom_type_scat_source
C C 0.0033 0.0016 'International Tables Vol C Tables 4.2.6.8 and 6.1.1.4'
H H 0.0000 0.0000 'International Tables Vol C Tables 4.2.6.8 and 6.1.1.4'
Cl Cl 0.1484 0.1585 'International Tables Vol C Tables 4.2.6.8 and 6.1.1.4'
Co Co 0.3494 0.9721 'International Tables Vol C Tables 4.2.6.8 and 6.1.1.4'
F F 0.0171 0.0103 'International Tables Vol C Tables 4.2.6.8 and 6.1.1.4'
N N 0.0061 0.0033 'International Tables Vol C Tables 4.2.6.8 and 6.1.1.4'
P P 0.1023 0.0942 'International Tables Vol C Tables 4.2.6.8 and 6.1.1.4'

loop_
_geom_angle_atom_site_label_1
_geom_angle_atom_site_label_2
_geom_angle_atom_site_label_3
_geom_angle
_geom_angle_site_symmetry_1
_geom_angle_site_symmetry_3
_geom_angle_publ_flag
Cl1 Co1 N2 169.78(5) . . ?
N3 Co1 Cl1 95.81(5) . . ?
N3 Co1 N2 75.21(7) . . ?
N3 Co1 N4 170.16(7) . . ?
N4 Co1 Cl1 92.39(5) . . ?
N4 Co1 N2 97.03(7) . . ?
N1 Co1 Cl1 98.88(5) . . ?
N1 Co1 N2 76.61(6) . . ?
N1 Co1 N3 90.27(7) . . ?
N1 Co1 N4 93.83(7) . . ?
N1 Co1 N5 164.30(7) . . ?
N5 Co1 Cl1 93.90(5) . . ?
N5 Co1 N2 92.16(6) . . ?
N5 Co1 N3 97.51(7) . . ?
N5 Co1 N4 76.47(7) . . ?
F3 P1 F4 90.12(11) . . ?
F3 P1 F1 179.11(12) . . ?
F3 P1 F2 89.35(11) . . ?
F6 P1 F3 91.31(11) . . ?
F6 P1 F4 90.09(11) . . ?
F6 P1 F1 89.31(12) . . ?
F6 P1 F2 89.16(12) . . ?
F6 P1 F5 179.61(13) . . ?
F1 P1 F4 90.51(12) . . ?
F1 P1 F2 90.02(12) . . ?
F2 P1 F4 179.07(14) . . ?
F5 P1 F3 89.02(12) . . ?
F5 P1 F4 89.70(13) . . ?
F5 P1 F1 90.36(13) . . ?
F5 P1 F2 91.06(13) . . ?
C7 N2 Co1 109.38(13) . . ?
C7 N2 C6 114.31(16) . . ?
C7 N2 C13 115.15(16) . . ?
C6 N2 Co1 107.11(12) . . ?
C6 N2 C13 108.90(17) . . ?
C13 N2 Co1 100.90(12) . . ?
C14 N3 Co1 117.22(15) . . ?
C18 N3 Co1 124.01(16) . . ?
C18 N3 C14 118.3(2) . . ?
C23 N4 Co1 115.44(15) . . ?
C19 N4 Co1 126.26(15) . . ?
C19 N4 C23 118.0(2) . . ?
C5 N1 Co1 119.68(14) . . ?
C5 N1 C1 118.43(19) . . ?
C1 N1 Co1 121.88(16) . . ?
C28 N5 Co1 124.94(17) . . ?
C24 N5 Co1 116.52(15) . . ?
C24 N5 C28 118.4(2) . . ?
C12 C7 N2 122.8(2) . . ?
C12 C7 C8 117.7(2) . . ?
C8 C7 N2 119.38(19) . . ?
N1 C5 C6 118.38(18) . . ?
N1 C5 C4 121.2(2) . . ?
C4 C5 C6 120.3(2) . . ?
N2 C6 C5 114.86(17) . . ?
N2 C6 H6A 108.6 . . ?
N2 C6 H6B 108.6 . . ?
C5 C6 H6A 108.6 . . ?
C5 C6 H6B 108.6 . . ?
H6A C6 H6B 107.5 . . ?
N4 C23 C24 115.8(2) . . ?
N4 C23 C22 120.9(2) . . ?
C22 C23 C24 123.2(2) . . ?
N3 C14 C13 115.5(2) . . ?
N3 C14 C15 122.0(2) . . ?
C15 C14 C13 122.5(2) . . ?
N2 C13 C14 109.87(17) . . ?
N2 C13 H13A 109.7 . . ?
N2 C13 H13B 109.7 . . ?
C14 C13 H13A 109.7 . . ?
C14 C13 H13B 109.7 . . ?
H13A C13 H13B 108.2 . . ?
N5 C28 H28 118.5 . . ?
N5 C28 C27 123.1(3) . . ?
C27 C28 H28 118.5 . . ?
N3 C18 H18 118.7 . . ?
N3 C18 C17 122.7(2) . . ?
C17 C18 H18 118.7 . . ?
N5 C24 C23 115.74(19) . . ?
N5 C24 C25 121.2(2) . . ?
C25 C24 C23 123.0(2) . . ?
N1 C1 H1 118.5 . . ?
N1 C1 C2 122.9(2) . . ?
C2 C1 H1 118.5 . . ?
C7 C12 H12 119.7 . . ?
C11 C12 C7 120.6(3) . . ?
C11 C12 H12 119.7 . . ?
C5 C4 H4 120.3 . . ?
C3 C4 C5 119.4(2) . . ?
C3 C4 H4 120.3 . . ?
N4 C19 H19 118.1 . . ?
N4 C19 C20 123.7(2) . . ?
C20 C19 H19 118.1 . . ?
C14 C15 H15 120.5 . . ?
C16 C15 C14 119.0(2) . . ?
C16 C15 H15 120.5 . . ?
C19 C20 H20 121.0 . . ?
C21 C20 C19 117.9(3) . . ?
C21 C20 H20 121.0 . . ?
C7 C8 H8 119.6 . . ?
C9 C8 C7 120.9(2) . . ?
C9 C8 H8 119.6 . . ?
C28 C27 H27 120.8 . . ?
C26 C27 C28 118.5(3) . . ?
C26 C27 H27 120.8 . . ?
C18 C17 H17 120.5 . . ?
C18 C17 C16 118.9(2) . . ?
C16 C17 H17 120.5 . . ?
C24 C25 H25 120.5 . . ?
C26 C25 C24 119.0(3) . . ?
C26 C25 H25 120.5 . . ?
C11 C10 H10 120.6 . . ?
C9 C10 H10 120.6 . . ?
C9 C10 C11 118.8(3) . . ?
C23 C22 H22 120.0 . . ?
C21 C22 C23 120.0(3) . . ?
C21 C22 H22 120.0 . . ?
C1 C2 H2 120.7 . . ?
C1 C2 C3 118.7(3) . . ?
C3 C2 H2 120.7 . . ?
C15 C16 H16 120.4 . . ?
C17 C16 C15 119.2(2) . . ?
C17 C16 H16 120.4 . . ?
C4 C3 H3 120.3 . . ?
C2 C3 C4 119.3(2) . . ?
C2 C3 H3 120.3 . . ?
C12 C11 H11 119.4 . . ?
C10 C11 C12 121.2(3) . . ?
C10 C11 H11 119.4 . . ?
C8 C9 H9 119.6 . . ?
C10 C9 C8 120.8(3) . . ?
C10 C9 H9 119.6 . . ?
C27 C26 C25 119.8(2) . . ?
C27 C26 H26 120.1 . . ?
C25 C26 H26 120.1 . . ?
C20 C21 C22 119.3(3) . . ?
C20 C21 H21 120.3 . . ?
C22 C21 H21 120.3 . . ?

loop_
_geom_bond_atom_site_label_1
_geom_bond_atom_site_label_2
_geom_bond_distance
_geom_bond_site_symmetry_2
_geom_bond_publ_flag
Co1 Cl1 2.3568(7) . ?
Co1 N2 2.3770(18) . ?
Co1 N3 2.1406(19) . ?
Co1 N4 2.1518(19) . ?
Co1 N1 2.1229(17) . ?
Co1 N5 2.1246(17) . ?
P1 F3 1.5728(17) . ?
P1 F4 1.5856(19) . ?
P1 F6 1.5594(17) . ?
P1 F1 1.5758(19) . ?
P1 F2 1.581(2) . ?
P1 F5 1.5705(18) . ?
N2 C7 1.434(3) . ?
N2 C6 1.483(3) . ?
N2 C13 1.491(3) . ?
N3 C14 1.347(3) . ?
N3 C18 1.341(3) . ?
N4 C23 1.343(3) . ?
N4 C19 1.336(3) . ?
N1 C5 1.338(3) . ?
N1 C1 1.347(3) . ?
N5 C28 1.337(3) . ?
N5 C24 1.340(3) . ?
C7 C12 1.384(3) . ?
C7 C8 1.386(3) . ?
C5 C6 1.503(3) . ?
C5 C4 1.382(3) . ?
C6 H6A 0.9700 . ?
C6 H6B 0.9700 . ?
C23 C24 1.480(3) . ?
C23 C22 1.375(4) . ?
C14 C13 1.502(3) . ?
C14 C15 1.379(3) . ?
C13 H13A 0.9700 . ?
C13 H13B 0.9700 . ?
C28 H28 0.9300 . ?
C28 C27 1.374(3) . ?
C18 H18 0.9300 . ?
C18 C17 1.371(3) . ?
C24 C25 1.384(3) . ?
C1 H1 0.9300 . ?
C1 C2 1.360(3) . ?
C12 H12 0.9300 . ?
C12 C11 1.376(4) . ?
C4 H4 0.9300 . ?
C4 C3 1.372(4) . ?
C19 H19 0.9300 . ?
C19 C20 1.374(4) . ?
C15 H15 0.9300 . ?
C15 C16 1.379(4) . ?
C20 H20 0.9300 . ?
C20 C21 1.361(4) . ?
C8 H8 0.9300 . ?
C8 C9 1.378(4) . ?
C27 H27 0.9300 . ?
C27 C26 1.352(4) . ?
C17 H17 0.9300 . ?
C17 C16 1.376(4) . ?
C25 H25 0.9300 . ?
C25 C26 1.380(4) . ?
C10 H10 0.9300 . ?
C10 C11 1.366(4) . ?
C10 C9 1.366(4) . ?
C22 H22 0.9300 . ?
C22 C21 1.375(4) . ?
C2 H2 0.9300 . ?
C2 C3 1.371(4) . ?
C16 H16 0.9300 . ?
C3 H3 0.9300 . ?
C11 H11 0.9300 . ?
C9 H9 0.9300 . ?
C26 H26 0.9300 . ?
C21 H21 0.9300 . ?

loop_
_geom_torsion_atom_site_label_1
_geom_torsion_atom_site_label_2
_geom_torsion_atom_site_label_3
_geom_torsion_atom_site_label_4
_geom_torsion
_geom_torsion_site_symmetry_1
_geom_torsion_site_symmetry_2
_geom_torsion_site_symmetry_3
_geom_torsion_site_symmetry_4
_geom_torsion_publ_flag
Co1 N2 C7 C12 94.4(2) . . . . ?
Co1 N2 C7 C8 -81.7(2) . . . . ?
Co1 N2 C6 C5 19.7(2) . . . . ?
Co1 N2 C13 C14 47.96(18) . . . . ?
Co1 N3 C14 C13 9.5(2) . . . . ?
Co1 N3 C14 C15 -171.01(16) . . . . ?
Co1 N3 C18 C17 170.72(17) . . . . ?
Co1 N4 C23 C24 2.6(3) . . . . ?
Co1 N4 C23 C22 -174.4(2) . . . . ?
Co1 N4 C19 C20 173.4(2) . . . . ?
Co1 N1 C5 C6 5.1(3) . . . . ?
Co1 N1 C5 C4 -178.31(17) . . . . ?
Co1 N1 C1 C2 178.9(2) . . . . ?
Co1 N5 C28 C27 -176.33(18) . . . . ?
Co1 N5 C24 C23 -0.7(3) . . . . ?
Co1 N5 C24 C25 177.93(19) . . . . ?
N2 C7 C12 C11 -174.6(2) . . . . ?
N2 C7 C8 C9 174.7(2) . . . . ?
N3 C14 C13 N2 -42.5(2) . . . . ?
N3 C14 C15 C16 -0.6(3) . . . . ?
N3 C18 C17 C16 0.0(4) . . . . ?
N4 C23 C24 N5 -1.3(3) . . . . ?
N4 C23 C24 C25 -179.9(2) . . . . ?
N4 C23 C22 C21 0.3(4) . . . . ?
N4 C19 C20 C21 0.5(4) . . . . ?
N1 C5 C6 N2 -18.1(3) . . . . ?
N1 C5 C4 C3 -0.3(4) . . . . ?
N1 C1 C2 C3 -0.8(5) . . . . ?
N5 C28 C27 C26 -0.4(4) . . . . ?
N5 C24 C25 C26 -2.0(4) . . . . ?
C7 N2 C6 C5 -101.6(2) . . . . ?
C7 N2 C13 C14 165.58(17) . . . . ?
C7 C12 C11 C10 -0.7(5) . . . . ?
C7 C8 C9 C10 0.8(5) . . . . ?
C5 N1 C1 C2 0.2(4) . . . . ?
C5 C4 C3 C2 -0.3(4) . . . . ?
C6 N2 C7 C12 -145.5(2) . . . . ?
C6 N2 C7 C8 38.4(3) . . . . ?
C6 N2 C13 C14 -64.5(2) . . . . ?
C6 C5 C4 C3 176.2(2) . . . . ?
C23 N4 C19 C20 -0.6(4) . . . . ?
C23 C24 C25 C26 176.5(3) . . . . ?
C23 C22 C21 C20 -0.4(5) . . . . ?
C14 N3 C18 C17 -0.7(3) . . . . ?
C14 C15 C16 C17 -0.2(4) . . . . ?
C13 N2 C7 C12 -18.3(3) . . . . ?
C13 N2 C7 C8 165.6(2) . . . . ?
C13 N2 C6 C5 128.1(2) . . . . ?
C13 C14 C15 C16 178.9(2) . . . . ?
C28 N5 C24 C23 -176.1(2) . . . . ?
C28 N5 C24 C25 2.6(3) . . . . ?
C28 C27 C26 C25 0.9(4) . . . . ?
C18 N3 C14 C13 -178.45(18) . . . . ?
C18 N3 C14 C15 1.0(3) . . . . ?
C18 C17 C16 C15 0.5(4) . . . . ?
C24 N5 C28 C27 -1.4(4) . . . . ?
C24 C23 C22 C21 -176.5(3) . . . . ?
C24 C25 C26 C27 0.2(5) . . . . ?
C1 N1 C5 C6 -176.2(2) . . . . ?
C1 N1 C5 C4 0.4(3) . . . . ?
C1 C2 C3 C4 0.9(5) . . . . ?
C12 C7 C8 C9 -1.6(4) . . . . ?
C4 C5 C6 N2 165.3(2) . . . . ?
C19 N4 C23 C24 177.2(2) . . . . ?
C19 N4 C23 C22 0.2(4) . . . . ?
C19 C20 C21 C22 0.0(5) . . . . ?
C15 C14 C13 N2 138.0(2) . . . . ?
C8 C7 C12 C11 1.5(4) . . . . ?
C22 C23 C24 N5 175.6(2) . . . . ?
C22 C23 C24 C25 -3.0(4) . . . . ?
C11 C10 C9 C8 0.1(5) . . . . ?
C9 C10 C11 C12 -0.1(5) . . . . ?

loop_
_smtbx_masks_void_nr
_smtbx_masks_void_average_x
_smtbx_masks_void_average_y
_smtbx_masks_void_average_z
_smtbx_masks_void_volume
_smtbx_masks_void_count_electrons
_smtbx_masks_void_content
1 0.500 0.500 0.000 351.4 109.0 '2 CHCl3'
2 0.500 0.500 0.500 13.2 0.0 ?
